data_7048516
loop_
_publ_author_name
'Caron, Elise'
'Brown, Christopher M.'
'Hean, Duane'
'Wolf, Michael O.'

_publ_section_title
;
 Variable oxidation state sulfur-bridged bithiazole ligands tune the
 electronic properties of ruthenium(ii) and copper(i) complexes.
;
_journal_issue 4
_journal_name_full 'Dalton transactions (Cambridge, England : 2003)'
_journal_page_first 1263
_journal_page_last 1274
_journal_paper_doi 10.1039/c8dt04588g
_journal_volume 48
_journal_year 2019
_chemical_formula_moiety 'C90.02 H84.06 Cu2 N2 O2 P4 S2, 2.04(B F4), 2(C4 H10 O)'
_chemical_formula_sum 'C98.02 H104.06 B2.04 Cu2 F8.16 N2 O4 P4 S2'
_chemical_formula_weight 1866.30
_space_group_crystal_system triclinic
_space_group_IT_number 2
_space_group_name_Hall '-P 1'
_space_group_name_H-M_alt 'P -1'
_symmetry_space_group_name_Hall '-P 1'
_symmetry_space_group_name_H-M 'P -1'
_atom_sites_solution_hydrogens geom
_atom_sites_solution_primary direct
_audit_creation_date 2018-12-11
_audit_creation_method
;
Olex2 1.2
(compiled 2018.05.29 svn.r3508 for OlexSys, GUI svn.r5506)
;
_audit_update_record
;
2018-12-12 deposited with the CCDC.
2018-12-14 downloaded from the CCDC.
;
_cell_angle_alpha 72.305(4)
_cell_angle_beta 71.948(4)
_cell_angle_gamma 66.698(4)
_cell_formula_units_Z 1
_cell_length_a 12.6003(14)
_cell_length_b 13.8878(15)
_cell_length_c 15.3231(16)
_cell_measurement_reflns_used 9967
_cell_measurement_temperature 100.15
_cell_measurement_theta_max 28.32
_cell_measurement_theta_min 2.81
_cell_volume 2290.4(4)
_computing_cell_refinement 'SAINT v8.37A (Bruker, 2015)'
_computing_data_collection 'Bruker APEX2'
_computing_data_reduction 'SAINT v8.37A (Bruker, 2015)'
_computing_molecular_graphics 'Olex2 (Dolomanov et al., 2009)'
_computing_publication_material 'Olex2 (Dolomanov et al., 2009)'
_computing_structure_refinement 'ShelXL (Sheldrick, 2015)'
_computing_structure_solution 'ShelXS (Sheldrick, 2008)'
_diffrn_ambient_temperature 100.15
_diffrn_measured_fraction_theta_full 0.997
_diffrn_measured_fraction_theta_max 0.995
_diffrn_measurement_device_type 'Bruker APEX-II CCD'
_diffrn_measurement_method '\f and \w scans'
_diffrn_radiation_type MoK\a
_diffrn_radiation_wavelength 0.71073
_diffrn_reflns_av_R_equivalents 0.0201
_diffrn_reflns_av_unetI/netI 0.0261
_diffrn_reflns_Laue_measured_fraction_full 0.997
_diffrn_reflns_Laue_measured_fraction_max 0.995
_diffrn_reflns_limit_h_max 16
_diffrn_reflns_limit_h_min -15
_diffrn_reflns_limit_k_max 17
_diffrn_reflns_limit_k_min -18
_diffrn_reflns_limit_l_max 20
_diffrn_reflns_limit_l_min -20
_diffrn_reflns_number 30305
_diffrn_reflns_point_group_measured_fraction_full 0.997
_diffrn_reflns_point_group_measured_fraction_max 0.995
_diffrn_reflns_theta_full 25.242
_diffrn_reflns_theta_max 28.348
_diffrn_reflns_theta_min 1.933
_diffrn_standards_number 0
_exptl_absorpt_coefficient_mu 0.649
_exptl_absorpt_correction_T_max 0.7457
_exptl_absorpt_correction_T_min 0.6955
_exptl_absorpt_correction_type multi-scan
_exptl_absorpt_process_details
'SADABS-2014/5 (Bruker,2014/5) was used for absorption correction. wR2(int) was 0.0867 before and 0.0333 after correction. The Ratio of minimum to maximum transmission is 0.9327. The \l/2 correction factor is Not present.'
_exptl_crystal_colour yellow
_exptl_crystal_colour_primary yellow
_exptl_crystal_density_diffrn 1.353
_exptl_crystal_description prism
_exptl_crystal_F_000 972
_exptl_crystal_size_max 0.306
_exptl_crystal_size_mid 0.257
_exptl_crystal_size_min 0.234
_refine_diff_density_max 0.619
_refine_diff_density_min -0.724
_refine_diff_density_rms 0.062
_refine_ls_extinction_method none
_refine_ls_goodness_of_fit_ref 1.058
_refine_ls_hydrogen_treatment constr
_refine_ls_matrix_type full
_refine_ls_number_parameters 696
_refine_ls_number_reflns 11409
_refine_ls_number_restraints 794
_refine_ls_restrained_S_all 1.040
_refine_ls_R_factor_all 0.0463
_refine_ls_R_factor_gt 0.0388
_refine_ls_shift/su_max 0.003
_refine_ls_shift/su_mean 0.000
_refine_ls_structure_factor_coef Fsqd
_refine_ls_weighting_details 'w=1/[\s^2^(Fo^2^)+(0.0586P)^2^+1.1968P] where P=(Fo^2^+2Fc^2^)/3'
_refine_ls_weighting_scheme calc
_refine_ls_wR_factor_gt 0.1049
_refine_ls_wR_factor_ref 0.1110
_reflns_Friedel_coverage 0.000
_reflns_number_gt 9784
_reflns_number_total 11409
_reflns_threshold_expression 'I > 2\s(I)'
_cod_data_source_file c8dt04588g2.cif
_cod_data_source_block mw297_p
_cod_depositor_comments 'Adding full bibliography for 7048509--7048517.cif.'
_cod_database_code 7048516
_shelx_shelxl_version_number 2017/1
_shelx_space_group_comment
;
The symmetry employed for this shelxl refinement is uniquely defined
by the following loop, which should always be used as a source of
symmetry information in preference to the above space-group names.
They are only intended as comments.
;
_olex2_refinement_description
;
1. Shared sites
{H7BC, H7AA}
2. Others
 Fixed Uiso: H2(0.057) H4A(0.043) H4B(0.043) H5A(0.046) H5B(0.046) H6A(0.053)
 H6B(0.053) H7BC(0.078) H7BD(0.078) H7AA(0.078) H7AB(0.078) H7CE(0.078)
 H7CF(0.078) H8AA(0.072) H8AB(0.072) H9AA(0.17) H9AB(0.17) H9AC(0.17)
 H11(0.039) H12(0.046) H13(0.047) H14(0.039) H17(0.03) H18(0.032) H19(0.031)
 H20(0.028) H23(0.033) H24(0.041) H25(0.044) H26(0.046) H27(0.039) H29(0.038)
 H30(0.046) H31(0.049) H32(0.045) H33(0.035) H35(0.037) H36(0.047) H37(0.048)
 H38(0.044) H39(0.035) H41(0.053) H42(0.064) H43(0.066) H44(0.06) H45(0.046)
 H8A(0.072) H8B(0.072) H8BA(0.09) H8BB(0.09) H9A(0.134) H9B(0.134) H9C(0.134)
 H9BA(0.105) H9BB(0.105) H9BC(0.105) H48A(0.049) H48B(0.049) H47A(0.065)
 H47B(0.065) H46A(0.089) H46B(0.089) H46C(0.089) H49A(0.135) H49B(0.135)
 H49C(0.135) H48C(0.049) H48D(0.049) H46D(0.089) H46E(0.089) H46F(0.089)
 H47C(0.065) H47D(0.065) H49D(0.135) H49E(0.135) H49F(0.135)
 Fixed X: H2(0.838036) H4A(1.064415) H4B(1.014487) H5A(0.822254) H5B(0.880787)
 H6A(0.947165) H6B(0.998035) H7BC(0.761269) H7BD(0.803803) H7AA(0.756143)
 H7AB(0.812002) H7CE(0.753963) H7CF(0.832392) H8AA(0.932047) H8AB(0.792461)
 H9AA(0.880733) H9AB(0.89985) H9AC(0.768771) H11(1.469712) H12(1.488205)
 H13(1.377437) H14(1.250301) H17(1.379849) H18(1.436049) H19(1.338703)
 H20(1.185885) H23(1.011284) H24(0.838825) H25(0.670241) H26(0.672843)
 H27(0.845884) H29(1.194333) H30(1.161623) H31(0.998172) H32(0.868386)
 H33(0.901233) H35(1.536117) H36(1.664537) H37(1.645578) H38(1.499143)
 H39(1.368395) H41(1.222535) H42(1.256001) H43(1.418169) H44(1.547678)
 H45(1.518441) H8A(0.89965) H8B(0.94366) H8BA(0.738526) H8BB(0.833979)
 H9A(0.791161) H9B(0.701683) H9C(0.748656) H9BA(0.906999) H9BB(0.901103)
 H9BC(0.992117) H48A(1.40051) H48B(1.425805) H47A(1.32592) H47B(1.291843)
 H46A(1.090991) H46B(1.122869) H46C(1.149555) H49A(1.429688) H49B(1.324552)
 H49C(1.296164) H48C(1.254624) H48D(1.37965) H46D(1.149794) H46E(1.141893)
 H46F(1.134384) H47C(1.329568) H47D(1.328738) H49D(1.47409) H49E(1.345559)
 H49F(1.397909)
 Fixed Y: H2(0.276323) H4A(0.165983) H4B(0.255354) H5A(0.239226) H5B(0.141939)
 H6A(0.138991) H6B(0.040868) H7BC(0.122781) H7BD(0.032284) H7AA(0.120838)
 H7AB(0.018159) H7CE(0.119508) H7CF(0.002657) H8AA(-0.081744) H8AB(-0.06165)
 H9AA(-0.024283) H9AB(0.075503) H9AC(0.073504) H11(0.085484) H12(-0.089471)
 H13(-0.122635) H14(0.020779) H17(0.126612) H18(0.203492) H19(0.382605)
 H20(0.487693) H23(0.324168) H24(0.285234) H25(0.358989) H26(0.471218)
 H27(0.507642) H29(0.599079) H30(0.778626) H31(0.875227) H32(0.791695)
 H33(0.611287) H35(0.181156) H36(0.236049) H37(0.415946) H38(0.543775)
 H39(0.490794) H41(0.261003) H42(0.270149) H43(0.313653) H44(0.346782)
 H45(0.33301) H8A(0.031044) H8B(-0.073697) H8BA(0.012766) H8BB(0.064176) H9A(-
 0.085399) H9B(0.02205) H9C(-0.084736) H9BA(-0.130577) H9BB(-0.137582) H9BC(-
 0.088176) H48A(-0.077031) H48B(0.009375) H47A(-0.044448) H47B(-0.127143) H46A(-
 0.030298) H46B(0.055774) H46C(-0.064071) H49A(0.061371) H49B(0.148537)
 H49C(0.063623) H48C(0.012151) H48D(-0.083357) H46D(0.037253) H46E(0.051645)
 H46F(-0.055927) H47C(-0.048313) H47D(-0.125257) H49D(0.051165) H49E(0.137763)
 H49F(0.043041)
 Fixed Z: H2(0.605576) H4A(0.453433) H4B(0.368062) H5A(0.441668) H5B(0.519262)
 H6A(0.323677) H6B(0.403845) H7BC(0.38148) H7BD(0.468478) H7AA(0.388872)
 H7AB(0.464937) H7CE(0.415264) H7CF(0.457555) H8AA(0.351811) H8AB(0.374288)
 H9AA(0.206144) H9AB(0.222811) H9AC(0.239899) H11(0.426158) H12(0.431803)
 H13(0.354167) H14(0.267067) H17(0.115449) H18(-0.0428) H19(-0.102146) H20(-
 0.002723) H23(0.116145) H24(0.140114) H25(0.247958) H26(0.333055)
 H27(0.312095) H29(0.164388) H30(0.090781) H31(0.022434) H32(0.025739)
 H33(0.098319) H35(0.212614) H36(0.075919) H37(0.021374) H38(0.103841)
 H39(0.238302) H41(0.530734) H42(0.669251) H43(0.664179) H44(0.522556)
 H45(0.383487) H8A(0.263875) H8B(0.342811) H8BA(0.335024) H8BB(0.260409)
 H9A(0.285787) H9B(0.320524) H9C(0.395509) H9BA(0.283596) H9BB(0.391101)
 H9BC(0.309531) H48A(-0.072702) H48B(-0.039306) H47A(0.111194) H47B(0.079875)
 H46A(0.12193) H46B(0.149513) H46C(0.210381) H49A(-0.202647) H49B(-0.148847)
 H49C(-0.181122) H48C(-0.075029) H48D(-0.080427) H46D(0.039046) H46E(0.140854)
 H46F(0.129009) H47C(0.140388) H47D(0.080806) H49D(-0.155548) H49E(-0.161443)
 H49F(-0.21776)
;
_olex2_submission_special_instructions 'No special instructions were received'

loop_
_space_group_symop_operation_xyz
'x, y, z'
'-x, -y, -z'

loop_
_atom_site_label
_atom_site_type_symbol
_atom_site_fract_x
_atom_site_fract_y
_atom_site_fract_z
_atom_site_U_iso_or_equiv
_atom_site_adp_type
_atom_site_occupancy
_atom_site_site_symmetry_order
_atom_site_calc_flag
_atom_site_refinement_flags_posn
_atom_site_refinement_flags_adp
_atom_site_refinement_flags_occupancy
_atom_site_disorder_assembly
_atom_site_disorder_group
Cu1 Cu 1.13734(2) 0.39244(2) 0.33483(2) 0.02399(7) Uani 1 1 d . . . . .
S1 S 0.87541(6) 0.43009(5) 0.60771(4) 0.05425(18) Uani 1 1 d . . . . .
P1 P 1.32692(4) 0.29769(3) 0.33854(3) 0.02239(9) Uani 1 1 d . . . . .
P2 P 1.07917(3) 0.44838(3) 0.19953(3) 0.02174(9) Uani 1 1 d . . . . .
O1 O 1.20849(10) 0.22199(9) 0.24426(8) 0.0240(2) Uani 1 1 d . . . . .
N1 N 1.01737(13) 0.38695(12) 0.45372(10) 0.0300(3) Uani 1 1 d . . . . .
C1 C 0.97947(17) 0.45544(16) 0.50941(13) 0.0341(4) Uani 1 1 d . . . . .
C2 C 0.8832(2) 0.32225(18) 0.57191(16) 0.0477(6) Uani 1 1 d . . . . .
H2 H 0.838036 0.276323 0.605576 0.057 Uiso 1 1 calc R . . . .
C3 C 0.96231(17) 0.31034(15) 0.48909(13) 0.0345(4) Uani 1 1 d . . . . .
C4 C 0.99346(17) 0.22519(16) 0.43596(14) 0.0357(4) Uani 1 1 d . . . . .
H4A H 1.064415 0.165983 0.453433 0.043 Uiso 1 1 calc R . . . .
H4B H 1.014487 0.255354 0.368062 0.043 Uiso 1 1 calc R . . . .
C5 C 0.89590(18) 0.17966(16) 0.45289(15) 0.0386(4) Uani 1 1 d . . . . .
H5A H 0.822254 0.239226 0.441668 0.046 Uiso 1 1 calc R . . . .
H5B H 0.880787 0.141939 0.519262 0.046 Uiso 1 1 calc R . . . .
C6 C 0.9270(2) 0.10235(17) 0.38982(16) 0.0438(5) Uani 1 1 d . U . . .
H6A H 0.947165 0.138991 0.323677 0.053 Uiso 1 1 calc R . . . .
H6B H 0.998035 0.040868 0.403845 0.053 Uiso 1 1 calc R . . . .
C7 C 0.8292(3) 0.0609(2) 0.4008(2) 0.0649(7) Uani 1 1 d D U . . .
H7BC H 0.761269 0.122781 0.381480 0.078 Uiso 0.421(8) 1 calc R . P A 2
H7BD H 0.803803 0.032284 0.468478 0.078 Uiso 0.421(8) 1 calc R . P A 2
H7AA H 0.756143 0.120838 0.388872 0.078 Uiso 0.395(8) 1 calc R . P A 1
H7AB H 0.812002 0.018159 0.464937 0.078 Uiso 0.395(8) 1 calc R . P A 1
H7CE H 0.753963 0.119508 0.415264 0.078 Uiso 0.188(8) 1 calc R . P A 3
H7CF H 0.832392 0.002657 0.457555 0.078 Uiso 0.188(8) 1 calc R . P A 3
C8A C 0.8536(14) -0.0265(8) 0.3473(6) 0.060(2) Uani 0.421(8) 1 d D U P A 2
H8AA H 0.932047 -0.081744 0.351811 0.072 Uiso 0.421(8) 1 calc R . P A 2
H8AB H 0.792461 -0.061650 0.374288 0.072 Uiso 0.421(8) 1 calc R . P A 2
C9A C 0.8505(13) 0.0296(8) 0.2448(7) 0.113(4) Uani 0.421(8) 1 d D U P A 2
H9AA H 0.880733 -0.024283 0.206144 0.170 Uiso 0.421(8) 1 calc GR . P A 2
H9AB H 0.899850 0.075503 0.222811 0.170 Uiso 0.421(8) 1 calc GR . P A 2
H9AC H 0.768771 0.073504 0.239899 0.170 Uiso 0.421(8) 1 calc GR . P A 2
C10 C 1.34926(14) 0.15927(14) 0.34232(11) 0.0250(3) Uani 1 1 d . . . . .
C11 C 1.42519(17) 0.07263(15) 0.39359(13) 0.0321(4) Uani 1 1 d . . . . .
H11 H 1.469712 0.085484 0.426158 0.039 Uiso 1 1 calc R . . . .
C12 C 1.43593(19) -0.03128(16) 0.39722(14) 0.0383(4) Uani 1 1 d . . . . .
H12 H 1.488205 -0.089471 0.431803 0.046 Uiso 1 1 calc R . . . .
C13 C 1.3708(2) -0.05105(16) 0.35064(15) 0.0390(4) Uani 1 1 d . . . . .
H13 H 1.377437 -0.122635 0.354167 0.047 Uiso 1 1 calc R . . . .
C14 C 1.29562(17) 0.03392(15) 0.29872(13) 0.0325(4) Uani 1 1 d . . . . .
H14 H 1.250301 0.020779 0.267067 0.039 Uiso 1 1 calc R . . . .
C15 C 1.28749(15) 0.13693(14) 0.29361(11) 0.0257(3) Uani 1 1 d . . . . .
C16 C 1.24992(14) 0.26263(13) 0.14998(11) 0.0213(3) Uani 1 1 d . . . . .
C17 C 1.34061(15) 0.19994(14) 0.09161(12) 0.0251(3) Uani 1 1 d . . . . .
H17 H 1.379849 0.126612 0.115449 0.030 Uiso 1 1 calc R . . . .
C18 C 1.37346(15) 0.24579(14) -0.00238(12) 0.0269(3) Uani 1 1 d . . . . .
H18 H 1.436049 0.203492 -0.042800 0.032 Uiso 1 1 calc R . . . .
C19 C 1.31611(15) 0.35217(14) -0.03768(12) 0.0260(3) Uani 1 1 d . . . . .
H19 H 1.338703 0.382605 -0.102146 0.031 Uiso 1 1 calc R . . . .
C20 C 1.22516(14) 0.41452(14) 0.02156(11) 0.0237(3) Uani 1 1 d . . . . .
H20 H 1.185885 0.487693 -0.002723 0.028 Uiso 1 1 calc R . . . .
C21 C 1.19108(13) 0.37058(13) 0.11632(11) 0.0215(3) Uani 1 1 d . . . . .
C22 C 0.94579(14) 0.41977(13) 0.21139(12) 0.0251(3) Uani 1 1 d . . . . .
C23 C 0.94290(15) 0.35381(14) 0.16063(13) 0.0277(3) Uani 1 1 d . . . . .
H23 H 1.011284 0.324168 0.116145 0.033 Uiso 1 1 calc R . . . .
C24 C 0.84028(17) 0.33094(16) 0.17464(15) 0.0345(4) Uani 1 1 d . . . . .
H24 H 0.838825 0.285234 0.140114 0.041 Uiso 1 1 calc R . . . .
C25 C 0.74034(16) 0.37459(17) 0.23872(15) 0.0366(4) Uani 1 1 d . . . . .
H25 H 0.670241 0.358989 0.247958 0.044 Uiso 1 1 calc R . . . .
C26 C 0.74192(16) 0.44087(17) 0.28943(15) 0.0381(4) Uani 1 1 d . . . . .
H26 H 0.672843 0.471218 0.333055 0.046 Uiso 1 1 calc R . . . .
C27 C 0.84446(15) 0.46297(16) 0.27654(14) 0.0322(4) Uani 1 1 d . . . . .
H27 H 0.845884 0.507642 0.312095 0.039 Uiso 1 1 calc R . . . .
C28 C 1.05118(14) 0.58717(13) 0.13828(11) 0.0238(3) Uani 1 1 d . . . . .
C29 C 1.12813(16) 0.63795(16) 0.13600(13) 0.0313(4) Uani 1 1 d . . . . .
H29 H 1.194333 0.599079 0.164388 0.038 Uiso 1 1 calc R . . . .
C30 C 1.10852(19) 0.74459(17) 0.09261(15) 0.0383(4) Uani 1 1 d . . . . .
H30 H 1.161623 0.778626 0.090781 0.046 Uiso 1 1 calc R . . . .
C31 C 1.0118(2) 0.80181(16) 0.05186(16) 0.0406(5) Uani 1 1 d . . . . .
H31 H 0.998172 0.875227 0.022434 0.049 Uiso 1 1 calc R . . . .
C32 C 0.93474(19) 0.75231(15) 0.05389(15) 0.0374(4) Uani 1 1 d . . . . .
H32 H 0.868386 0.791695 0.025739 0.045 Uiso 1 1 calc R . . . .
C33 C 0.95428(16) 0.64513(14) 0.09701(13) 0.0290(4) Uani 1 1 d . . . . .
H33 H 0.901233 0.611287 0.098319 0.035 Uiso 1 1 calc R . . . .
C34 C 1.43866(14) 0.33088(14) 0.23834(11) 0.0237(3) Uani 1 1 d . . . . .
C35 C 1.52762(16) 0.25499(16) 0.19027(13) 0.0312(4) Uani 1 1 d . . . . .
H35 H 1.536117 0.181156 0.212614 0.037 Uiso 1 1 calc R . . . .
C36 C 1.60429(17) 0.28776(19) 0.10914(15) 0.0391(5) Uani 1 1 d . . . . .
H36 H 1.664537 0.236049 0.075919 0.047 Uiso 1 1 calc R . . . .
C37 C 1.59334(18) 0.3942(2) 0.07692(14) 0.0404(5) Uani 1 1 d . . . . .
H37 H 1.645578 0.415946 0.021374 0.048 Uiso 1 1 calc R . . . .
C38 C 1.50586(17) 0.47027(17) 0.12553(15) 0.0370(4) Uani 1 1 d . . . . .
H38 H 1.499143 0.543775 0.103841 0.044 Uiso 1 1 calc R . . . .
C39 C 1.42865(15) 0.43867(15) 0.20552(13) 0.0291(4) Uani 1 1 d . . . . .
H39 H 1.368395 0.490794 0.238302 0.035 Uiso 1 1 calc R . . . .
C40 C 1.36780(16) 0.29560(15) 0.44316(12) 0.0300(4) Uani 1 1 d . . . . .
C41 C 1.28962(19) 0.2776(2) 0.52877(14) 0.0440(5) Uani 1 1 d . . . . .
H41 H 1.222535 0.261003 0.530734 0.053 Uiso 1 1 calc R . . . .
C42 C 1.3089(2) 0.2836(2) 0.61111(15) 0.0535(7) Uani 1 1 d . . . . .
H42 H 1.256001 0.270149 0.669251 0.064 Uiso 1 1 calc R . . . .
C43 C 1.4049(2) 0.30918(19) 0.60799(16) 0.0547(7) Uani 1 1 d . . . . .
H43 H 1.418169 0.313653 0.664179 0.066 Uiso 1 1 calc R . . . .
C44 C 1.4820(2) 0.32833(19) 0.52414(17) 0.0499(6) Uani 1 1 d . . . . .
H44 H 1.547678 0.346782 0.522556 0.060 Uiso 1 1 calc R . . . .
C45 C 1.4643(2) 0.32081(17) 0.44117(15) 0.0382(4) Uani 1 1 d . . . . .
H45 H 1.518441 0.333010 0.383487 0.046 Uiso 1 1 calc R . . . .
F1A F 1.3929(11) -0.3805(9) 0.3216(8) 0.066(2) Uani 0.414(18) 1 d D U P B 2
F2A F 1.2880(11) -0.2060(7) 0.2867(11) 0.066(3) Uani 0.414(18) 1 d D U P B 2
F3A F 1.4754(9) -0.2677(14) 0.2118(9) 0.055(3) Uani 0.414(18) 1 d D U P B 2
F4A F 1.3406(11) -0.3080(6) 0.1777(14) 0.072(3) Uani 0.414(18) 1 d D U P B 2
B1A B 1.3759(9) -0.2926(10) 0.2499(11) 0.048(2) Uani 0.414(18) 1 d D U P B 2
F1B F 1.293(2) -0.3224(17) 0.2396(16) 0.049(5) Uani 0.145(4) 1 d D U P C 3
F2B F 1.2432(13) -0.1585(12) 0.2621(12) 0.064(4) Uani 0.145(4) 1 d D U P C 3
F3B F 1.4376(11) -0.260(2) 0.2259(14) 0.056(4) Uani 0.145(4) 1 d D U P C 3
F4B F 1.3275(10) -0.1855(12) 0.1163(7) 0.079(4) Uani 0.145(4) 1 d D U P C 3
B1B B 1.3284(12) -0.2328(12) 0.2090(9) 0.037(3) Uani 0.145(4) 1 d D U P C 3
C8 C 0.8753(11) -0.0098(10) 0.3274(8) 0.060(2) Uani 0.395(8) 1 d D U P A 1
H8A H 0.899650 0.031044 0.263875 0.072 Uiso 0.395(8) 1 calc R . P A 1
H8B H 0.943660 -0.073697 0.342811 0.072 Uiso 0.395(8) 1 calc R . P A 1
C8B C 0.8185(18) 0.0173(15) 0.3227(14) 0.075(5) Uani 0.188(8) 1 d D U P A 3
H8BA H 0.738526 0.012766 0.335024 0.090 Uiso 0.188(8) 1 calc R . P A 3
H8BB H 0.833979 0.064176 0.260409 0.090 Uiso 0.188(8) 1 calc R . P A 3
C9 C 0.7696(8) -0.0424(8) 0.3328(8) 0.089(3) Uani 0.395(8) 1 d D U P A 1
H9A H 0.791161 -0.085399 0.285787 0.134 Uiso 0.395(8) 1 calc GR . P A 1
H9B H 0.701683 0.022050 0.320524 0.134 Uiso 0.395(8) 1 calc GR . P A 1
H9C H 0.748656 -0.084736 0.395509 0.134 Uiso 0.395(8) 1 calc GR . P A 1
C9B C 0.9133(14) -0.0950(12) 0.3271(14) 0.070(5) Uani 0.188(8) 1 d D U P A 3
H9BA H 0.906999 -0.130577 0.283596 0.105 Uiso 0.188(8) 1 calc GR . P A 3
H9BB H 0.901103 -0.137582 0.391101 0.105 Uiso 0.188(8) 1 calc GR . P A 3
H9BC H 0.992117 -0.088176 0.309531 0.105 Uiso 0.188(8) 1 calc GR . P A 3
B1 B 1.3760(4) -0.3036(5) 0.2675(4) 0.033(2) Uani 0.460(18) 1 d D U P D -1
F1 F 1.4201(9) -0.3992(6) 0.3302(6) 0.057(2) Uani 0.460(18) 1 d DG U P D -1
F2 F 1.3097(7) -0.2210(6) 0.3170(6) 0.0556(19) Uani 0.460(18) 1 d DG U P D -1
F3 F 1.4706(7) -0.2770(9) 0.2008(6) 0.055(2) Uani 0.460(18) 1 d DG U P D -1
F4 F 1.3036(7) -0.3172(4) 0.2220(6) 0.0350(19) Uani 0.460(18) 1 d DG U P D -1
O2 O 1.2590(2) 0.01739(19) -0.00280(14) 0.0564(7) Uani 0.780(4) 1 d D U P E 1
C48 C 1.3692(3) -0.0020(3) -0.0645(2) 0.0408(7) Uani 0.780(4) 1 d D U P E 1
H48A H 1.400510 -0.077031 -0.072702 0.049 Uiso 0.780(4) 1 calc R . P E 1
H48B H 1.425805 0.009375 -0.039306 0.049 Uiso 0.780(4) 1 calc R . P E 1
C47 C 1.2672(4) -0.0517(3) 0.0853(3) 0.0540(9) Uani 0.780(4) 1 d D U P E 1
H47A H 1.325920 -0.044448 0.111194 0.065 Uiso 0.780(4) 1 calc R . P E 1
H47B H 1.291843 -0.127143 0.079875 0.065 Uiso 0.780(4) 1 calc R . P E 1
C46 C 1.1475(3) -0.0199(4) 0.1470(3) 0.0594(10) Uani 0.780(4) 1 d D U P E 1
H46A H 1.090991 -0.030298 0.121930 0.089 Uiso 0.780(4) 1 calc GR . P E 1
H46B H 1.122869 0.055774 0.149513 0.089 Uiso 0.780(4) 1 calc GR . P E 1
H46C H 1.149555 -0.064071 0.210381 0.089 Uiso 0.780(4) 1 calc GR . P E 1
C49 C 1.3535(5) 0.0746(6) -0.1575(3) 0.0903(17) Uani 0.780(4) 1 d D U P E 1
H49A H 1.429688 0.061371 -0.202647 0.135 Uiso 0.780(4) 1 calc GR . P E 1
H49B H 1.324552 0.148537 -0.148847 0.135 Uiso 0.780(4) 1 calc GR . P E 1
H49C H 1.296164 0.063623 -0.181122 0.135 Uiso 0.780(4) 1 calc GR . P E 1
O2A O 1.3528(10) 0.0102(12) 0.0037(7) 0.097(3) Uani 0.220(4) 1 d D U P E 2
C48A C 1.3396(12) -0.0069(12) -0.0766(9) 0.0408(7) Uani 0.220(4) 1 d D U P E 2
H48C H 1.254624 0.012151 -0.075029 0.049 Uiso 0.220(4) 1 calc R . P E 2
H48D H 1.379650 -0.083357 -0.080427 0.049 Uiso 0.220(4) 1 calc R . P E 2
C46A C 1.1708(11) 0.0002(14) 0.1000(11) 0.0594(10) Uani 0.220(4) 1 d D U P E 2
H46D H 1.149794 0.037253 0.039046 0.089 Uiso 0.220(4) 1 calc GR . P E 2
H46E H 1.141893 0.051645 0.140854 0.089 Uiso 0.220(4) 1 calc GR . P E 2
H46F H 1.134384 -0.055927 0.129009 0.089 Uiso 0.220(4) 1 calc GR . P E 2
C47A C 1.3034(11) -0.0498(12) 0.0863(10) 0.0540(9) Uani 0.220(4) 1 d D U P E 2
H47C H 1.329568 -0.048313 0.140388 0.065 Uiso 0.220(4) 1 calc R . P E 2
H47D H 1.328738 -0.125257 0.080806 0.065 Uiso 0.220(4) 1 calc R . P E 2
C49A C 1.394(2) 0.062(2) -0.1601(9) 0.0903(17) Uani 0.220(4) 1 d D U P E 2
H49D H 1.474090 0.051165 -0.155548 0.135 Uiso 0.220(4) 1 calc GR . P E 2
H49E H 1.345559 0.137763 -0.161443 0.135 Uiso 0.220(4) 1 calc GR . P E 2
H49F H 1.397909 0.043041 -0.217760 0.135 Uiso 0.220(4) 1 calc GR . P E 2

loop_
_atom_site_aniso_label
_atom_site_aniso_U_11
_atom_site_aniso_U_22
_atom_site_aniso_U_33
_atom_site_aniso_U_23
_atom_site_aniso_U_13
_atom_site_aniso_U_12
Cu1 0.01625(10) 0.03255(12) 0.01671(10) -0.00373(8) -0.00054(7) -0.00487(8)
S1 0.0580(4) 0.0492(3) 0.0404(3) -0.0196(2) 0.0321(3) -0.0271(3)
P1 0.01727(19) 0.0289(2) 0.01735(18) -0.00463(15) -0.00322(15) -0.00452(15)
P2 0.01522(18) 0.0276(2) 0.01957(19) -0.00260(15) -0.00343(14) -0.00625(15)
O1 0.0198(5) 0.0279(6) 0.0188(5) 0.0004(4) -0.0035(4) -0.0067(4)
N1 0.0217(7) 0.0328(8) 0.0222(7) -0.0018(6) 0.0024(5) -0.0037(6)
C1 0.0263(8) 0.0387(10) 0.0239(8) -0.0047(7) 0.0075(7) -0.0081(7)
C2 0.0454(12) 0.0434(11) 0.0412(12) -0.0141(9) 0.0205(10) -0.0201(10)
C3 0.0263(9) 0.0344(9) 0.0283(9) -0.0035(7) 0.0061(7) -0.0067(7)
C4 0.0286(9) 0.0355(9) 0.0287(9) -0.0041(7) 0.0052(7) -0.0066(7)
C5 0.0321(10) 0.0338(10) 0.0354(10) -0.0010(8) 0.0014(8) -0.0074(8)
C6 0.0480(12) 0.0354(10) 0.0362(11) -0.0010(8) -0.0038(9) -0.0105(9)
C7 0.0632(17) 0.0527(15) 0.079(2) -0.0171(14) -0.0094(15) -0.0215(13)
C8A 0.069(5) 0.042(3) 0.071(4) -0.006(3) -0.011(4) -0.028(3)
C9A 0.204(12) 0.077(6) 0.105(6) -0.008(5) -0.091(8) -0.058(7)
C10 0.0200(7) 0.0294(8) 0.0195(7) -0.0028(6) -0.0024(6) -0.0051(6)
C11 0.0297(9) 0.0345(9) 0.0260(8) -0.0032(7) -0.0094(7) -0.0040(7)
C12 0.0414(11) 0.0313(9) 0.0327(10) 0.0012(7) -0.0153(8) -0.0027(8)
C13 0.0455(11) 0.0264(9) 0.0375(10) 0.0012(7) -0.0119(9) -0.0079(8)
C14 0.0324(9) 0.0313(9) 0.0305(9) -0.0014(7) -0.0072(7) -0.0105(7)
C15 0.0218(7) 0.0287(8) 0.0203(7) 0.0003(6) -0.0040(6) -0.0065(6)
C16 0.0179(7) 0.0284(8) 0.0187(7) -0.0017(6) -0.0044(6) -0.0109(6)
C17 0.0235(8) 0.0265(8) 0.0243(8) -0.0040(6) -0.0050(6) -0.0084(6)
C18 0.0226(8) 0.0348(9) 0.0237(8) -0.0090(7) -0.0004(6) -0.0113(7)
C19 0.0237(8) 0.0362(9) 0.0189(7) -0.0033(6) -0.0020(6) -0.0146(7)
C20 0.0197(7) 0.0304(8) 0.0213(7) -0.0017(6) -0.0050(6) -0.0111(6)
C21 0.0162(7) 0.0286(8) 0.0196(7) -0.0030(6) -0.0042(6) -0.0084(6)
C22 0.0169(7) 0.0277(8) 0.0253(8) 0.0021(6) -0.0055(6) -0.0067(6)
C23 0.0201(7) 0.0316(8) 0.0283(8) -0.0010(7) -0.0061(6) -0.0088(6)
C24 0.0276(9) 0.0376(10) 0.0401(10) -0.0010(8) -0.0102(8) -0.0159(7)
C25 0.0214(8) 0.0440(11) 0.0419(11) 0.0037(8) -0.0089(8) -0.0161(8)
C26 0.0195(8) 0.0473(11) 0.0381(10) -0.0026(9) -0.0012(7) -0.0098(8)
C27 0.0199(8) 0.0394(10) 0.0324(9) -0.0064(8) -0.0023(7) -0.0081(7)
C28 0.0220(7) 0.0261(8) 0.0218(7) -0.0056(6) -0.0033(6) -0.0073(6)
C29 0.0272(9) 0.0385(10) 0.0307(9) -0.0057(7) -0.0069(7) -0.0141(7)
C30 0.0413(11) 0.0379(10) 0.0422(11) -0.0088(8) -0.0060(9) -0.0216(9)
C31 0.0472(12) 0.0257(9) 0.0466(12) -0.0068(8) -0.0089(9) -0.0113(8)
C32 0.0368(10) 0.0277(9) 0.0437(11) -0.0054(8) -0.0159(9) -0.0028(7)
C33 0.0266(8) 0.0286(8) 0.0326(9) -0.0068(7) -0.0097(7) -0.0073(7)
C34 0.0170(7) 0.0347(8) 0.0206(7) -0.0067(6) -0.0039(6) -0.0092(6)
C35 0.0236(8) 0.0407(10) 0.0322(9) -0.0153(8) 0.0008(7) -0.0133(7)
C36 0.0267(9) 0.0626(13) 0.0358(10) -0.0251(9) 0.0064(8) -0.0217(9)
C37 0.0302(10) 0.0673(14) 0.0304(10) -0.0078(9) 0.0000(8) -0.0299(10)
C38 0.0283(9) 0.0452(11) 0.0391(10) 0.0033(8) -0.0099(8) -0.0208(8)
C39 0.0205(8) 0.0361(9) 0.0322(9) -0.0054(7) -0.0078(7) -0.0105(7)
C40 0.0275(8) 0.0342(9) 0.0229(8) -0.0092(7) -0.0101(7) 0.0012(7)
C41 0.0309(10) 0.0633(14) 0.0236(9) -0.0094(9) -0.0079(8) 0.0008(9)
C42 0.0462(13) 0.0668(15) 0.0254(10) -0.0158(10) -0.0135(9) 0.0128(11)
C43 0.0694(16) 0.0474(12) 0.0387(12) -0.0221(10) -0.0331(12) 0.0152(11)
C44 0.0664(15) 0.0445(12) 0.0498(13) -0.0096(10) -0.0371(12) -0.0111(11)
C45 0.0446(11) 0.0408(10) 0.0336(10) -0.0068(8) -0.0195(9) -0.0110(9)
F1A 0.055(4) 0.055(3) 0.067(5) -0.015(3) 0.016(3) -0.018(3)
F2A 0.064(5) 0.045(3) 0.086(7) -0.034(4) 0.034(5) -0.038(3)
F3A 0.040(4) 0.115(6) 0.020(3) -0.020(3) 0.008(3) -0.043(4)
F4A 0.070(5) 0.053(3) 0.117(8) -0.038(4) -0.052(6) -0.006(3)
B1A 0.036(5) 0.050(5) 0.065(5) -0.027(4) 0.003(4) -0.019(4)
F1B 0.050(8) 0.058(8) 0.042(8) -0.026(6) 0.025(6) -0.034(7)
F2B 0.050(7) 0.053(8) 0.090(9) -0.030(7) 0.014(6) -0.031(6)
F3B 0.029(6) 0.110(11) 0.033(8) -0.030(7) 0.011(6) -0.029(7)
F4B 0.051(6) 0.130(11) 0.044(5) 0.013(6) -0.006(4) -0.045(7)
B1B 0.033(6) 0.049(7) 0.033(6) -0.010(5) 0.003(5) -0.024(5)
C8 0.069(5) 0.042(3) 0.071(4) -0.006(3) -0.011(4) -0.028(3)
C8B 0.059(10) 0.072(10) 0.103(11) -0.023(10) -0.018(9) -0.028(7)
C9 0.083(6) 0.097(7) 0.119(8) -0.037(6) -0.010(5) -0.060(5)
C9B 0.068(9) 0.066(9) 0.091(12) -0.024(8) -0.011(8) -0.038(7)
B1 0.028(4) 0.049(5) 0.029(3) -0.017(3) -0.001(2) -0.018(3)
F1 0.080(5) 0.055(3) 0.050(3) -0.003(2) -0.034(3) -0.028(3)
F2 0.046(3) 0.079(4) 0.064(4) -0.051(3) 0.016(2) -0.037(2)
F3 0.042(4) 0.089(4) 0.027(3) -0.011(3) 0.006(2) -0.026(3)
F4 0.039(4) 0.034(2) 0.038(4) -0.015(2) -0.015(3) -0.008(2)
O2 0.0423(13) 0.0613(14) 0.0497(13) -0.0166(10) -0.0102(10) 0.0029(10)
C48 0.0332(18) 0.0420(12) 0.0483(16) -0.0222(11) -0.0157(12) 0.0011(12)
C47 0.065(3) 0.0505(15) 0.0633(17) -0.0080(12) -0.0280(17) -0.0288(17)
C46 0.0468(18) 0.072(2) 0.076(3) -0.038(2) -0.0108(19) -0.0216(15)
C49 0.066(4) 0.119(4) 0.0559(19) -0.024(2) 0.006(2) -0.009(3)
O2A 0.084(7) 0.132(9) 0.082(5) -0.013(6) -0.021(5) -0.046(7)
C48A 0.0332(18) 0.0420(12) 0.0483(16) -0.0222(11) -0.0157(12) 0.0011(12)
C46A 0.0468(18) 0.072(2) 0.076(3) -0.038(2) -0.0108(19) -0.0216(15)
C47A 0.065(3) 0.0505(15) 0.0633(17) -0.0080(12) -0.0280(17) -0.0288(17)
C49A 0.066(4) 0.119(4) 0.0559(19) -0.024(2) 0.006(2) -0.009(3)

loop_
_atom_type_symbol
_atom_type_description
_atom_type_scat_dispersion_real
_atom_type_scat_dispersion_imag
_atom_type_scat_source
C C 0.0033 0.0016 'International Tables Vol C Tables 4.2.6.8 and 6.1.1.4'
H H 0.0000 0.0000 'International Tables Vol C Tables 4.2.6.8 and 6.1.1.4'
B B 0.0013 0.0007 'International Tables Vol C Tables 4.2.6.8 and 6.1.1.4'
Cu Cu 0.3201 1.2651 'International Tables Vol C Tables 4.2.6.8 and 6.1.1.4'
F F 0.0171 0.0103 'International Tables Vol C Tables 4.2.6.8 and 6.1.1.4'
N N 0.0061 0.0033 'International Tables Vol C Tables 4.2.6.8 and 6.1.1.4'
O O 0.0106 0.0060 'International Tables Vol C Tables 4.2.6.8 and 6.1.1.4'
P P 0.1023 0.0942 'International Tables Vol C Tables 4.2.6.8 and 6.1.1.4'
S S 0.1246 0.1234 'International Tables Vol C Tables 4.2.6.8 and 6.1.1.4'

loop_
_geom_angle_atom_site_label_1
_geom_angle_atom_site_label_2
_geom_angle_atom_site_label_3
_geom_angle
_geom_angle_site_symmetry_1
_geom_angle_site_symmetry_3
P1 Cu1 S1 97.60(2) . 2_766
P2 Cu1 S1 108.77(2) . 2_766
P2 Cu1 P1 119.926(17) . .
N1 Cu1 S1 79.23(5) . 2_766
N1 Cu1 P1 118.38(5) . .
N1 Cu1 P2 119.03(5) . .
C1 S1 Cu1 90.17(7) . 2_766
C2 S1 Cu1 179.62(9) . 2_766
C2 S1 C1 89.54(10) . .
C10 P1 Cu1 107.71(6) . .
C10 P1 C34 104.08(8) . .
C10 P1 C40 105.64(8) . .
C34 P1 Cu1 117.65(6) . .
C34 P1 C40 107.26(8) . .
C40 P1 Cu1 113.47(6) . .
C21 P2 Cu1 108.47(5) . .
C21 P2 C22 104.68(8) . .
C22 P2 Cu1 111.39(6) . .
C28 P2 Cu1 120.34(6) . .
C28 P2 C21 105.25(8) . .
C28 P2 C22 105.49(8) . .
C16 O1 C15 118.69(12) . .
C1 N1 Cu1 124.74(14) . .
C1 N1 C3 111.26(15) . .
C3 N1 Cu1 123.99(13) . .
N1 C1 S1 114.15(15) . .
N1 C1 C1 123.9(2) . 2_766
C1 C1 S1 121.95(19) 2_766 .
C3 C2 S1 111.35(17) . .
N1 C3 C4 119.39(16) . .
C2 C3 N1 113.69(18) . .
C2 C3 C4 126.91(19) . .
C3 C4 C5 114.40(16) . .
C4 C5 C6 112.28(17) . .
C7 C6 C5 113.6(2) . .
C6 C7 C8A 118.7(6) . .
C6 C7 C8 105.4(4) . .
C6 C7 C8B 122.9(10) . .
C9A C8A C7 106.9(7) . .
C11 C10 P1 122.68(14) . .
C15 C10 P1 119.37(12) . .
C15 C10 C11 117.94(16) . .
C12 C11 C10 120.59(18) . .
C11 C12 C13 120.26(17) . .
C12 C13 C14 119.99(19) . .
C15 C14 C13 119.42(19) . .
C10 C15 O1 119.04(15) . .
C14 C15 O1 119.05(16) . .
C14 C15 C10 121.73(16) . .
O1 C16 C21 115.85(14) . .
C17 C16 O1 122.75(15) . .
C17 C16 C21 121.36(15) . .
C16 C17 C18 119.08(16) . .
C19 C18 C17 120.75(16) . .
C18 C19 C20 119.73(15) . .
C19 C20 C21 120.62(16) . .
C16 C21 P2 118.19(12) . .
C20 C21 P2 123.28(13) . .
C20 C21 C16 118.46(15) . .
C23 C22 P2 122.22(13) . .
C23 C22 C27 119.30(16) . .
C27 C22 P2 118.44(14) . .
C22 C23 C24 120.19(17) . .
C25 C24 C23 120.08(19) . .
C24 C25 C26 120.28(18) . .
C25 C26 C27 119.89(18) . .
C26 C27 C22 120.25(19) . .
C29 C28 P2 118.11(13) . .
C33 C28 P2 122.58(13) . .
C33 C28 C29 119.26(16) . .
C30 C29 C28 120.30(17) . .
C29 C30 C31 120.11(18) . .
C32 C31 C30 120.08(18) . .
C31 C32 C33 120.05(18) . .
C32 C33 C28 120.20(17) . .
C35 C34 P1 122.98(14) . .
C35 C34 C39 119.42(16) . .
C39 C34 P1 117.46(13) . .
C34 C35 C36 119.72(19) . .
C37 C36 C35 120.49(19) . .
C36 C37 C38 120.07(18) . .
C39 C38 C37 119.86(19) . .
C38 C39 C34 120.43(18) . .
C41 C40 P1 116.93(15) . .
C45 C40 P1 123.70(15) . .
C45 C40 C41 119.06(18) . .
C42 C41 C40 120.7(2) . .
C43 C42 C41 119.6(2) . .
C42 C43 C44 120.4(2) . .
C43 C44 C45 120.3(2) . .
C40 C45 C44 119.9(2) . .
F1A B1A F2A 108.1(8) . .
F1A B1A F4A 112.5(7) . .
F2A B1A F4A 109.0(8) . .
F3A B1A F1A 110.8(8) . .
F3A B1A F2A 108.4(7) . .
F3A B1A F4A 107.9(10) . .
F1B B1B F2B 105.0(14) . .
F3B B1B F1B 109.3(16) . .
F3B B1B F2B 111.0(13) . .
F3B B1B F4B 110.8(13) . .
F4B B1B F1B 113.6(14) . .
F4B B1B F2B 107.0(13) . .
C9 C8 C7 104.7(7) . .
C9B C8B C7 104.7(11) . .
F1 B1 F2 109.5 . .
F1 B1 F3 109.5 . .
F2 B1 F3 109.4 . .
F4 B1 F1 109.5 . .
F4 B1 F2 109.5 . .
F4 B1 F3 109.5 . .
C48 O2 C47 110.8(3) . .
O2 C48 C49 107.9(3) . .
O2 C47 C46 106.5(3) . .
C48A O2A C47A 112.6(13) . .
O2A C48A C49A 107.8(7) . .
O2A C47A C46A 107.2(7) . .

loop_
_geom_bond_atom_site_label_1
_geom_bond_atom_site_label_2
_geom_bond_distance
_geom_bond_site_symmetry_2
Cu1 S1 2.7918(7) 2_766
Cu1 P1 2.2345(5) .
Cu1 P2 2.2250(5) .
Cu1 N1 1.9773(14) .
S1 C1 1.7119(18) .
S1 C2 1.704(2) .
P1 C10 1.8145(18) .
P1 C34 1.8154(17) .
P1 C40 1.8187(17) .
P2 C21 1.8165(16) .
P2 C22 1.8195(17) .
P2 C28 1.8133(17) .
O1 C15 1.3969(19) .
O1 C16 1.3957(19) .
N1 C1 1.320(2) .
N1 C3 1.381(3) .
C1 C1 1.442(4) 2_766
C2 C3 1.358(3) .
C3 C4 1.495(3) .
C4 C5 1.515(3) .
C5 C6 1.518(3) .
C6 C7 1.500(4) .
C7 C8A 1.546(7) .
C7 C8 1.543(7) .
C7 C8B 1.556(9) .
C8A C9A 1.532(8) .
C10 C11 1.400(2) .
C10 C15 1.397(2) .
C11 C12 1.380(3) .
C12 C13 1.385(3) .
C13 C14 1.391(3) .
C14 C15 1.373(3) .
C16 C17 1.384(2) .
C16 C21 1.397(2) .
C17 C18 1.390(2) .
C18 C19 1.382(3) .
C19 C20 1.391(2) .
C20 C21 1.396(2) .
C22 C23 1.387(3) .
C22 C27 1.398(2) .
C23 C24 1.389(2) .
C24 C25 1.382(3) .
C25 C26 1.382(3) .
C26 C27 1.386(3) .
C28 C29 1.394(2) .
C28 C33 1.389(2) .
C29 C30 1.382(3) .
C30 C31 1.383(3) .
C31 C32 1.383(3) .
C32 C33 1.388(3) .
C34 C35 1.391(2) .
C34 C39 1.394(3) .
C35 C36 1.395(3) .
C36 C37 1.373(3) .
C37 C38 1.390(3) .
C38 C39 1.383(3) .
C40 C41 1.396(3) .
C40 C45 1.381(3) .
C41 C42 1.389(3) .
C42 C43 1.373(4) .
C43 C44 1.374(4) .
C44 C45 1.397(3) .
F1A B1A 1.367(11) .
F2A B1A 1.400(8) .
F3A B1A 1.341(9) .
F4A B1A 1.412(11) .
F1B B1B 1.388(15) .
F2B B1B 1.404(14) .
F3B B1B 1.361(14) .
F4B B1B 1.373(14) .
C8 C9 1.541(8) .
C8B C9B 1.542(9) .
B1 F1 1.4022 .
B1 F2 1.4022 .
B1 F3 1.4028 .
B1 F4 1.4019 .
O2 C48 1.392(3) .
O2 C47 1.406(4) .
C48 C49 1.513(5) .
C47 C46 1.486(5) .
O2A C48A 1.392(6) .
O2A C47A 1.402(6) .
C48A C49A 1.504(7) .
C46A C47A 1.508(7) .
